data_4505095
loop_
_publ_author_name
'Cui, Guang-Hua'
'Li, Jian-Rong'
'Tian, Jin-Lei'
'Bu, Xian-He'
'Batten, Stuart R.'

_publ_section_title
;
 Multidimensional Metal&#x2212;Organic Frameworks Constructed from
 Flexible Bis(imidazole) Ligands
;
_journal_issue 5
_journal_name_full 'Crystal Growth &amp; Design'
_journal_page_first 1775
_journal_paper_doi 10.1021/cg050039l
_journal_volume 5
_journal_year 2005
_chemical_formula_sum 'C7 H8 Ag Cl N4 O4'
_chemical_formula_weight 355.49
_chemical_name_systematic
; 
 ? 
;
_space_group_IT_number 54
_symmetry_cell_setting orthorhombic
_symmetry_space_group_name_Hall '-P 2a 2ac'
_symmetry_space_group_name_H-M 'P c c a'
_atom_sites_solution_hydrogens geom
_atom_sites_solution_primary direct
_atom_sites_solution_secondary difmap
_audit_creation_method SHELXL-97
_cell_angle_alpha 90.00
_cell_angle_beta 90.00
_cell_angle_gamma 90.00
_cell_formula_units_Z 4
_cell_length_a 14.268(4)
_cell_length_b 5.0065(12)
_cell_length_c 15.557(4)
_cell_measurement_reflns_used 5461
_cell_measurement_temperature 298(2)
_cell_measurement_theta_max 26.71
_cell_measurement_theta_min 23.60
_cell_volume 1111.3(5)
_computing_cell_refinement 'Bruker SMART'
_computing_data_collection 'Bruker SMART'
_computing_data_reduction 'Bruker SAINT'
_computing_molecular_graphics 'Bruker SHELXTL'
_computing_publication_material 'Bruker SHELXTL'
_computing_structure_refinement 'SHELXL-97 (Sheldrick, 1997)'
_computing_structure_solution 'SHELXS-97 (Sheldrick, 1990)'
_diffrn_ambient_temperature 298(2)
_diffrn_measured_fraction_theta_full 0.993
_diffrn_measured_fraction_theta_max 0.993
_diffrn_measurement_device_type 'CCD area detector'
_diffrn_measurement_method 'phi and omega scans'
_diffrn_radiation_monochromator graphite
_diffrn_radiation_source 'fine-focus sealed tube'
_diffrn_radiation_type MoK\a
_diffrn_radiation_wavelength 0.71073
_diffrn_reflns_av_R_equivalents 0.0328
_diffrn_reflns_av_sigmaI/netI 0.0270
_diffrn_reflns_limit_h_max 17
_diffrn_reflns_limit_h_min -18
_diffrn_reflns_limit_k_max 6
_diffrn_reflns_limit_k_min -4
_diffrn_reflns_limit_l_max 18
_diffrn_reflns_limit_l_min -19
_diffrn_reflns_number 5921
_diffrn_reflns_theta_full 27.01
_diffrn_reflns_theta_max 27.01
_diffrn_reflns_theta_min 2.86
_exptl_absorpt_coefficient_mu 2.063
_exptl_absorpt_correction_T_max 0.8690
_exptl_absorpt_correction_T_min 0.5078
_exptl_absorpt_correction_type multi-scan
_exptl_absorpt_process_details SADABS
_exptl_crystal_colour colourless
_exptl_crystal_density_diffrn 2.125
_exptl_crystal_density_meas ?
_exptl_crystal_density_method 'not measured'
_exptl_crystal_description bar
_exptl_crystal_F_000 696
_exptl_crystal_size_max 0.38
_exptl_crystal_size_mid 0.12
_exptl_crystal_size_min 0.07
_refine_diff_density_max 0.335
_refine_diff_density_min -0.744
_refine_diff_density_rms 0.085
_refine_ls_extinction_method none
_refine_ls_goodness_of_fit_ref 1.070
_refine_ls_hydrogen_treatment constr
_refine_ls_matrix_type full
_refine_ls_number_parameters 99
_refine_ls_number_reflns 1217
_refine_ls_number_restraints 4
_refine_ls_restrained_S_all 1.107
_refine_ls_R_factor_all 0.0503
_refine_ls_R_factor_gt 0.0357
_refine_ls_shift/su_max 0.000
_refine_ls_shift/su_mean 0.000
_refine_ls_structure_factor_coef Fsqd
_refine_ls_weighting_details 'calc w=1/[\s^2^(Fo^2^)+(0.0322P)^2^+1.2585P] where P=(Fo^2^+2Fc^2^)/3'
_refine_ls_weighting_scheme calc
_refine_ls_wR_factor_gt 0.0798
_refine_ls_wR_factor_ref 0.0866
_reflns_number_gt 914
_reflns_number_total 1217
_reflns_threshold_expression I>2sigma(I)
_cod_data_source_file cg050039lsi20050131_094104.cif
_cod_data_source_block 1
_cod_depositor_comments
;
The following automatic conversions were performed:

'_symmetry_cell_setting' value 'Orthorhombic' changed to
'orthorhombic' according to
/home/saulius/struct/CIF-dictionaries/cif_core.dic dictionary named
'cif_core.dic' version 2.4.1 from
2010-06-29.

'_exptl_absorpt_correction_type' value 'Multi-Scan'
changed to 'multi-scan' according to
/home/saulius/struct/CIF-dictionaries/cif_core.dic dictionary named
'cif_core.dic' version 2.4.1 from
2010-06-29.

'_refine_ls_hydrogen_treatment' value 'Constr' changed
to 'constr' according to
/home/saulius/struct/CIF-dictionaries/cif_core.dic dictionary named
'cif_core.dic' version 2.4.1 from 2010-06-29.

Automatic conversion script
Id: cif_fix_values 1715 2011-07-08 13:25:40Z adriana 

The following automatic conversions were performed:

'_exptl_crystal_density_meas' value 'NONE' was changed to '?' - the
value is perceived as not measured.

Automatic conversion script
Id: cif_fix_values 3008 2015-01-20 13:52:24Z robertas 
;
_cod_original_cell_volume 1111.2(5)
_cod_original_sg_symbol_H-M Pcca
_cod_database_code 4505095

loop_
_symmetry_equiv_pos_as_xyz
'x, y, z'
'-x+1/2, -y, z'
'-x, y, -z+1/2'
'x+1/2, -y, -z+1/2'
'-x, -y, -z'
'x-1/2, y, -z'
'x, -y, z-1/2'
'-x-1/2, y, z-1/2'

loop_
_atom_site_label
_atom_site_type_symbol
_atom_site_fract_x
_atom_site_fract_y
_atom_site_fract_z
_atom_site_U_iso_or_equiv
_atom_site_adp_type
_atom_site_occupancy
_atom_site_symmetry_multiplicity
_atom_site_calc_flag
_atom_site_refinement_flags
_atom_site_disorder_group
Ag1 Ag 0.0000 1.0000 0.0000 0.04543(18) Uani 1 2 d S .
Cl1 Cl -0.2500 1.0000 0.37749(12) 0.0543(4) Uani 1 2 d SD .
N1 N -0.0399(2) 1.3090(6) 0.08288(19) 0.0388(7) Uani 1 1 d . .
N2 N -0.0356(2) 1.6209(6) 0.18095(18) 0.0326(6) Uani 1 1 d . .
C1 C 0.0143(2) 1.4494(7) 0.1333(3) 0.0367(9) Uani 1 1 d . .
H1A H 0.0792 1.4325 0.1357 0.044 Uiso 1 1 calc R .
C2 C -0.1287(3) 1.3991(11) 0.0983(3) 0.0651(14) Uani 1 1 d . .
H2A H -0.1825 1.3385 0.0708 0.078 Uiso 1 1 calc R .
C3 C -0.1263(3) 1.5884(11) 0.1592(3) 0.0619(13) Uani 1 1 d . .
H3A H -0.1773 1.6796 0.1820 0.074 Uiso 1 1 calc R .
C4 C 0.0000 1.7874(11) 0.2500 0.0383(12) Uani 1 2 d S .
H4A H -0.0498 1.9010 0.2716 0.046 Uiso 0.50 1 calc PR .
H4B H 0.0498 1.9010 0.2284 0.046 Uiso 0.50 1 calc PR .
O1 O -0.2413(8) 0.7122(16) 0.3729(11) 0.166(6) Uani 0.499(9) 1 d PD 1
O2 O -0.1945(6) 1.099(2) 0.4471(6) 0.119(5) Uani 0.499(9) 1 d PD 1
O1' O -0.1594(4) 0.9212(19) 0.3853(6) 0.086(3) Uani 0.501(9) 1 d PD 2
O2' O -0.2093(6) 1.106(2) 0.2998(5) 0.107(4) Uani 0.501(9) 1 d PD 2

loop_
_atom_site_aniso_label
_atom_site_aniso_U_11
_atom_site_aniso_U_22
_atom_site_aniso_U_33
_atom_site_aniso_U_23
_atom_site_aniso_U_13
_atom_site_aniso_U_12
Ag1 0.0597(3) 0.0428(3) 0.0337(3) -0.00617(18) 0.00315(18) 0.0050(2)
Cl1 0.0351(7) 0.0561(9) 0.0716(10) 0.000 0.000 0.0041(7)
N1 0.0382(16) 0.0434(18) 0.0348(16) -0.0062(15) 0.0003(13) 0.0043(15)
N2 0.0350(15) 0.0358(16) 0.0271(15) -0.0002(13) -0.0005(12) 0.0059(14)
C1 0.0328(18) 0.039(2) 0.038(2) -0.0002(16) 0.0020(15) 0.0059(15)
C2 0.037(2) 0.092(4) 0.066(3) -0.033(3) -0.009(2) 0.008(2)
C3 0.037(2) 0.085(3) 0.064(3) -0.030(3) -0.001(2) 0.013(2)
C4 0.046(3) 0.034(3) 0.034(3) 0.000 -0.001(2) 0.000
O1 0.150(11) 0.071(7) 0.278(17) -0.012(10) 0.003(10) 0.035(7)
O2 0.069(6) 0.179(11) 0.109(8) 0.024(8) -0.043(6) -0.031(7)
O1' 0.033(3) 0.124(7) 0.100(6) -0.004(6) -0.005(4) 0.012(4)
O2' 0.088(6) 0.156(10) 0.075(6) 0.007(6) 0.027(4) -0.001(6)

loop_
_atom_type_symbol
_atom_type_description
_atom_type_scat_dispersion_real
_atom_type_scat_dispersion_imag
_atom_type_scat_source
C C 0.0033 0.0016 'International Tables Vol C Tables 4.2.6.8 and 6.1.1.4'
H H 0.0000 0.0000 'International Tables Vol C Tables 4.2.6.8 and 6.1.1.4'
N N 0.0061 0.0033 'International Tables Vol C Tables 4.2.6.8 and 6.1.1.4'
O O 0.0106 0.0060 'International Tables Vol C Tables 4.2.6.8 and 6.1.1.4'
Cl Cl 0.1484 0.1585 'International Tables Vol C Tables 4.2.6.8 and 6.1.1.4'
Ag Ag -0.8971 1.1015 'International Tables Vol C Tables 4.2.6.8 and 6.1.1.4'

loop_
_geom_angle_atom_site_label_1
_geom_angle_atom_site_label_2
_geom_angle_atom_site_label_3
_geom_angle
_geom_angle_site_symmetry_1
_geom_angle_site_symmetry_3
N1 Ag1 N1 180.0(2) 5_575 .
O1' Cl1 O1' 169.8(8) . 2_475
O1' Cl1 O2 60.4(5) . .
O1' Cl1 O2 111.0(7) 2_475 .
O1' Cl1 O2 111.0(7) . 2_475
O1' Cl1 O2 60.4(5) 2_475 2_475
O2 Cl1 O2 81.7(8) . 2_475
O1' Cl1 O2' 110.6(6) . 2_475
O1' Cl1 O2' 78.4(5) 2_475 2_475
O2 Cl1 O2' 170.1(6) . 2_475
O2 Cl1 O2' 106.4(5) 2_475 2_475
O1' Cl1 O2' 78.4(5) . .
O1' Cl1 O2' 110.6(6) 2_475 .
O2 Cl1 O2' 106.4(5) . .
O2 Cl1 O2' 170.1(6) 2_475 .
O2' Cl1 O2' 66.1(8) 2_475 .
O1' Cl1 O1 112.0(5) . 2_475
O1' Cl1 O1 68.5(5) 2_475 2_475
O2 Cl1 O1 74.9(7) . 2_475
O2 Cl1 O1 109.7(8) 2_475 2_475
O2' Cl1 O1 106.9(9) 2_475 2_475
O2' Cl1 O1 68.1(7) . 2_475
O1' Cl1 O1 68.5(5) . .
O1' Cl1 O1 112.0(5) 2_475 .
O2 Cl1 O1 109.7(8) . .
O2 Cl1 O1 74.9(7) 2_475 .
O2' Cl1 O1 68.1(7) 2_475 .
O2' Cl1 O1 106.9(9) . .
O1 Cl1 O1 174.3(14) 2_475 .
C1 N1 C2 105.4(3) . .
C1 N1 Ag1 127.3(3) . .
C2 N1 Ag1 127.2(3) . .
C1 N2 C3 107.1(3) . .
C1 N2 C4 126.3(3) . .
C3 N2 C4 126.2(3) . .
N1 C1 N2 111.3(3) . .
N1 C1 H1A 124.4 . .
N2 C1 H1A 124.4 . .
C3 C2 N1 109.5(4) . .
C3 C2 H2A 125.2 . .
N1 C2 H2A 125.2 . .
C2 C3 N2 106.7(4) . .
C2 C3 H3A 126.7 . .
N2 C3 H3A 126.7 . .
N2 C4 N2 109.9(4) . 3
N2 C4 H4A 109.7 . .
N2 C4 H4A 109.7 3 .
N2 C4 H4B 109.7 . .
N2 C4 H4B 109.7 3 .
H4A C4 H4B 108.2 . .
Cl1 O1 O2 52.1(5) . 2_475
Cl1 O2 O1 53.0(4) . 2_475
Cl1 O1' O2' 53.0(3) . .
Cl1 O2' O2' 57.0(4) . 2_475
Cl1 O2' O1' 48.7(3) . .
O2' O2' O1' 86.8(7) 2_475 .

loop_
_geom_bond_atom_site_label_1
_geom_bond_atom_site_label_2
_geom_bond_distance
_geom_bond_site_symmetry_2
Ag1 N1 2.093(3) 5_575
Ag1 N1 2.093(3) .
Cl1 O1' 1.357(5) .
Cl1 O1' 1.357(5) 2_475
Cl1 O2 1.431(7) .
Cl1 O2 1.431(7) 2_475
Cl1 O2' 1.442(6) 2_475
Cl1 O2' 1.442(6) .
Cl1 O1 1.448(8) 2_475
Cl1 O1 1.448(8) .
N1 C1 1.306(5) .
N1 C2 1.367(5) .
N2 C1 1.339(5) .
N2 C3 1.348(5) .
N2 C4 1.451(4) .
C1 H1A 0.9300 .
C2 C3 1.340(6) .
C2 H2A 0.9300 .
C3 H3A 0.9300 .
C4 N2 1.451(4) 3
C4 H4A 0.9700 .
C4 H4B 0.9700 .
O1 O2 1.749(15) 2_475
O2 O1 1.749(15) 2_475
O1' O2' 1.770(12) .
O2' O2' 1.573(18) 2_475

loop_
_geom_torsion_atom_site_label_1
_geom_torsion_atom_site_label_2
_geom_torsion_atom_site_label_3
_geom_torsion_atom_site_label_4
_geom_torsion
_geom_torsion_site_symmetry_1
_geom_torsion_site_symmetry_4
N1 Ag1 N1 C1 172(100) 5_575 .
N1 Ag1 N1 C2 -5(100) 5_575 .
C2 N1 C1 N2 1.0(5) . .
Ag1 N1 C1 N2 -176.5(2) . .
C3 N2 C1 N1 -0.4(5) . .
C4 N2 C1 N1 173.1(3) . .
C1 N1 C2 C3 -1.3(6) . .
Ag1 N1 C2 C3 176.3(3) . .
N1 C2 C3 N2 1.1(6) . .
C1 N2 C3 C2 -0.5(6) . .
C4 N2 C3 C2 -173.9(4) . .
C1 N2 C4 N2 -62.9(3) . 3
C3 N2 C4 N2 109.3(4) . 3
O1' Cl1 O1 O2 120.4(8) . 2_475
O1' Cl1 O1 O2 -48.6(7) 2_475 2_475
O2 Cl1 O1 O2 75.2(9) . 2_475
O2' Cl1 O1 O2 -115.2(7) 2_475 2_475
O2' Cl1 O1 O2 -169.8(6) . 2_475
O1 Cl1 O1 O2 -143.0(5) 2_475 2_475
O1' Cl1 O2 O1 126.9(8) . 2_475
O1' Cl1 O2 O1 -59.3(7) 2_475 2_475
O2 Cl1 O2 O1 -113.1(9) 2_475 2_475
O2' Cl1 O2 O1 101(4) 2_475 2_475
O2' Cl1 O2 O1 61.1(7) . 2_475
O1 Cl1 O2 O1 176.4(9) . 2_475
O1' Cl1 O1' O2' -151.4(4) 2_475 .
O2 Cl1 O1' O2' -116.7(7) . .
O2 Cl1 O1' O2' 176.6(7) 2_475 .
O2' Cl1 O1' O2' 58.7(9) 2_475 .
O1 Cl1 O1' O2' -60.4(8) 2_475 .
O1 Cl1 O1' O2' 113.5(9) . .
O1' Cl1 O2' O2' 118.9(8) . 2_475
O1' Cl1 O2' O2' -66.3(9) 2_475 2_475
O2 Cl1 O2' O2' 173.0(8) . 2_475
O2 Cl1 O2' O2' -43(4) 2_475 2_475
O1 Cl1 O2' O2' -121.4(10) 2_475 2_475
O1 Cl1 O2' O2' 55.9(8) . 2_475
O1' Cl1 O2' O1' 174.8(4) 2_475 .
O2 Cl1 O2' O1' 54.1(6) . .
O2 Cl1 O2' O1' -162(4) 2_475 .
O2' Cl1 O2' O1' -118.9(8) 2_475 .
O1 Cl1 O2' O1' 119.7(7) 2_475 .
O1 Cl1 O2' O1' -63.1(7) . .
Cl1 O1' O2' O2' -47.3(5) . 2_475
